data_7239335
loop_
_publ_author_name
'Tusy, Chuong'
'Huang, Lili'
'Jin, Jingpeng'
'Xia, Jiangbin'

_publ_section_title
;
 Synthesis and investigation of novel thiophene derivatives containing
 heteroatom linkers for solid state polymerization
;
_journal_issue 16
_journal_name_full 'RSC Advances'
_journal_page_first 8011
_journal_paper_doi 10.1039/c3ra45014g
_journal_volume 4
_journal_year 2014
_chemical_formula_sum 'C13 H10 Br2 O4 S2'
_chemical_formula_weight 454.15
_space_group_IT_number 14
_space_group_name_Hall '-P 2ybc'
_space_group_name_H-M_alt 'P 1 21/c 1'
_symmetry_cell_setting monoclinic
_symmetry_space_group_name_H-M 'P 1 21/c 1'
_atom_sites_solution_hydrogens geom
_atom_sites_solution_primary direct
_atom_sites_solution_secondary difmap
_audit_creation_method SHELXL-97
_cell_angle_alpha 90.00
_cell_angle_beta 110.803(3)
_cell_angle_gamma 90.00
_cell_formula_units_Z 4
_cell_length_a 12.665(3)
_cell_length_b 8.8588(19)
_cell_length_c 14.424(3)
_cell_measurement_temperature 296(2)
_cell_measurement_theta_max 26.5
_cell_measurement_theta_min 2.45
_cell_volume 1512.8(6)
_computing_cell_refinement 'Bruker SMART'
_computing_data_collection 'Bruker SMART'
_computing_data_reduction 'Bruker SAINT'
_computing_molecular_graphics 'Bruker SHELXTL'
_computing_publication_material 'Bruker SHELXTL'
_computing_structure_refinement 'SHELXL-97 (Sheldrick, 1997)'
_computing_structure_solution 'SHELXS-97 (Sheldrick, 1990)'
_diffrn_ambient_temperature 296(2)
_diffrn_measured_fraction_theta_full 1.000
_diffrn_measured_fraction_theta_max 1.000
_diffrn_radiation_monochromator graphite
_diffrn_radiation_source 'fine-focus sealed tube'
_diffrn_radiation_type MoK\a
_diffrn_radiation_wavelength 0.71073
_diffrn_reflns_av_R_equivalents 0.0416
_diffrn_reflns_av_sigmaI/netI 0.0489
_diffrn_reflns_limit_h_max 15
_diffrn_reflns_limit_h_min -15
_diffrn_reflns_limit_k_max 7
_diffrn_reflns_limit_k_min -11
_diffrn_reflns_limit_l_max 17
_diffrn_reflns_limit_l_min -18
_diffrn_reflns_number 9083
_diffrn_reflns_theta_full 26.50
_diffrn_reflns_theta_max 26.50
_diffrn_reflns_theta_min 1.72
_exptl_absorpt_coefficient_mu 5.645
_exptl_absorpt_correction_T_max 0.3981
_exptl_absorpt_correction_T_min 0.2653
_exptl_absorpt_correction_type multi-scan
_exptl_absorpt_process_details SADABS
_exptl_crystal_density_diffrn 1.994
_exptl_crystal_density_method 'not measured'
_exptl_crystal_description block
_exptl_crystal_F_000 888
_exptl_crystal_size_max 0.32
_exptl_crystal_size_mid 0.22
_exptl_crystal_size_min 0.20
_refine_diff_density_max 1.259
_refine_diff_density_min -0.486
_refine_diff_density_rms 0.203
_refine_ls_extinction_coef 0.0100(17)
_refine_ls_extinction_expression Fc^*^=kFc[1+0.001xFc^2^\l^3^/sin(2\q)]^-1/4^
_refine_ls_extinction_method SHELXL
_refine_ls_goodness_of_fit_ref 1.054
_refine_ls_hydrogen_treatment constr
_refine_ls_matrix_type full
_refine_ls_number_parameters 191
_refine_ls_number_reflns 3134
_refine_ls_number_restraints 1
_refine_ls_restrained_S_all 1.070
_refine_ls_R_factor_all 0.1002
_refine_ls_R_factor_gt 0.0643
_refine_ls_shift/su_max 0.000
_refine_ls_shift/su_mean 0.000
_refine_ls_structure_factor_coef Fsqd
_refine_ls_weighting_details 'calc w=1/[\s^2^(Fo^2^)+(0.1085P)^2^+2.6536P] where P=(Fo^2^+2Fc^2^)/3'
_refine_ls_weighting_scheme calc
_refine_ls_wR_factor_gt 0.1745
_refine_ls_wR_factor_ref 0.2005
_reflns_number_gt 2056
_reflns_number_total 3134
_reflns_threshold_expression >2sigma(I)
_cod_data_source_file c3ra45014g.txt
_cod_data_source_block 130311xjb2_0m
_cod_depositor_comments
;
The following automatic conversions were performed:

data item '_symmetry_cell_setting' value 'Monoclinic' was changed to
'monoclinic' in accordance with the
/home/saulius/struct/COD-crude-data/automatic-downloads/DataCite-retrospective/RSC/depositions/lib/dictionaries/cif_core.dic
dictionary named 'cif_core.dic' version 2.4.2 last updated on
2011-04-26.

Automatic conversion script
Id: cif_fix_values 6909 2019-04-08 15:41:33Z antanas 
;
_cod_original_cell_volume 1512.8(5)
_cod_original_sg_symbol_H-M P2(1)/c
_cod_database_code 7239335

loop_
_symmetry_equiv_pos_as_xyz
'x, y, z'
'-x, y+1/2, -z+1/2'
'-x, -y, -z'
'x, -y-1/2, z-1/2'

loop_
_atom_site_label
_atom_site_type_symbol
_atom_site_fract_x
_atom_site_fract_y
_atom_site_fract_z
_atom_site_U_iso_or_equiv
_atom_site_adp_type
_atom_site_occupancy
_atom_site_symmetry_multiplicity
_atom_site_calc_flag
_atom_site_refinement_flags
Br1 Br -0.42277(8) 0.27244(13) 0.13954(8) 0.0840(4) Uani 1 1 d .
Br2 Br 0.23911(7) 0.55616(11) 0.03750(6) 0.0731(4) Uani 1 1 d .
C1 C -0.2764(6) 0.2169(9) 0.1514(6) 0.0558(18) Uani 1 1 d .
C2 C -0.2472(5) 0.1229(7) 0.0948(4) 0.0393(14) Uani 1 1 d .
C3 C -0.1273(6) 0.1040(8) 0.1277(5) 0.0450(15) Uani 1 1 d .
C4 C -0.0698(6) 0.1824(8) 0.2086(5) 0.0466(16) Uani 1 1 d .
C5 C -0.2740(7) -0.0700(8) -0.0400(8) 0.068(2) Uani 1 1 d .
H5A H -0.2793 -0.1701 -0.0147 0.082 Uiso 1 1 calc R
H5B H -0.3150 -0.0685 -0.1110 0.082 Uiso 1 1 calc R
C6 C -0.1526(9) -0.0240(12) -0.0157(7) 0.083(3) Uani 1 1 d .
H6A H -0.1171 -0.1056 -0.0387 0.100 Uiso 1 1 calc R
H6B H -0.1540 0.0622 -0.0576 0.100 Uiso 1 1 calc R
C7 C 0.0526(6) 0.1866(9) 0.2688(5) 0.0529(17) Uani 1 1 d .
H7A H 0.0795 0.0835 0.2816 0.063 Uiso 1 1 calc R
H7B H 0.0616 0.2323 0.3323 0.063 Uiso 1 1 calc R
C8 C 0.1268(5) 0.2696(7) 0.2252(5) 0.0424(15) Uani 1 1 d .
C9 C 0.2414(5) 0.2700(7) 0.2617(5) 0.0419(14) Uani 1 1 d .
C10 C 0.2910(5) 0.3647(8) 0.2081(5) 0.0434(15) Uani 1 1 d .
C11 C 0.2115(6) 0.4289(8) 0.1296(5) 0.0463(16) Uani 1 1 d .
C12 C 0.4640(7) 0.3292(13) 0.3291(7) 0.087(3) Uani 1 1 d D
H12A H 0.5429 0.3176 0.3370 0.104 Uiso 1 1 calc R
H12B H 0.4595 0.4050 0.3761 0.104 Uiso 1 1 calc R
C13 C 0.4237(7) 0.1917(12) 0.3515(9) 0.101(4) Uani 1 1 d D
H13A H 0.4699 0.1632 0.4186 0.122 Uiso 1 1 calc R
H13B H 0.4336 0.1149 0.3073 0.122 Uiso 1 1 calc R
O1 O -0.3194(4) 0.0507(6) 0.0130(4) 0.0638(14) Uani 1 1 d .
O2 O -0.0748(4) 0.0152(5) 0.0832(3) 0.0466(11) Uani 1 1 d .
O3 O 0.4037(4) 0.3799(7) 0.2326(4) 0.0603(14) Uani 1 1 d .
O4 O 0.3037(4) 0.1913(6) 0.3435(4) 0.0600(13) Uani 1 1 d .
S1 S -0.16388(17) 0.2858(2) 0.24786(15) 0.0570(5) Uani 1 1 d .
S2 S 0.07656(14) 0.3828(2) 0.12180(13) 0.0472(5) Uani 1 1 d .

loop_
_atom_site_aniso_label
_atom_site_aniso_U_11
_atom_site_aniso_U_22
_atom_site_aniso_U_33
_atom_site_aniso_U_23
_atom_site_aniso_U_13
_atom_site_aniso_U_12
Br1 0.0561(6) 0.0979(8) 0.1090(9) -0.0023(6) 0.0430(6) 0.0122(4)
Br2 0.0663(6) 0.0881(7) 0.0673(6) 0.0231(4) 0.0267(4) -0.0059(4)
C1 0.049(4) 0.063(5) 0.061(4) 0.001(4) 0.027(4) -0.004(3)
C2 0.037(3) 0.046(4) 0.037(3) 0.002(3) 0.016(3) -0.002(3)
C3 0.048(4) 0.045(4) 0.047(4) 0.005(3) 0.022(3) 0.000(3)
C4 0.040(4) 0.055(4) 0.045(4) 0.005(3) 0.015(3) -0.005(3)
C5 0.053(4) 0.038(4) 0.129(8) -0.010(4) 0.051(5) -0.001(3)
C6 0.091(7) 0.097(7) 0.071(6) -0.022(5) 0.041(5) 0.010(5)
C7 0.041(4) 0.065(5) 0.050(4) -0.001(3) 0.014(3) -0.012(3)
C8 0.040(3) 0.048(4) 0.040(3) -0.005(3) 0.016(3) -0.005(3)
C9 0.033(3) 0.051(4) 0.037(3) -0.001(3) 0.006(3) 0.002(3)
C10 0.034(3) 0.052(4) 0.045(4) -0.008(3) 0.016(3) -0.001(3)
C11 0.045(4) 0.049(4) 0.047(4) 0.006(3) 0.019(3) -0.001(3)
C12 0.047(5) 0.132(9) 0.071(6) 0.022(6) 0.008(4) -0.011(5)
C13 0.046(5) 0.114(9) 0.110(8) 0.027(7) -0.015(5) 0.008(5)
O1 0.051(3) 0.076(4) 0.056(3) -0.008(3) 0.009(3) -0.004(3)
O2 0.041(2) 0.059(3) 0.046(3) -0.004(2) 0.024(2) 0.011(2)
O3 0.032(2) 0.093(4) 0.055(3) -0.003(3) 0.014(2) -0.006(2)
O4 0.045(3) 0.075(4) 0.051(3) 0.010(3) 0.007(2) -0.001(2)
S1 0.0628(12) 0.0593(12) 0.0567(11) -0.0108(9) 0.0309(10) -0.0053(9)
S2 0.0365(9) 0.0520(10) 0.0504(10) 0.0021(8) 0.0121(7) 0.0058(7)

loop_
_atom_type_symbol
_atom_type_description
_atom_type_scat_dispersion_real
_atom_type_scat_dispersion_imag
_atom_type_scat_source
C C 0.0033 0.0016 'International Tables Vol C Tables 4.2.6.8 and 6.1.1.4'
H H 0.0000 0.0000 'International Tables Vol C Tables 4.2.6.8 and 6.1.1.4'
O O 0.0106 0.0060 'International Tables Vol C Tables 4.2.6.8 and 6.1.1.4'
S S 0.1246 0.1234 'International Tables Vol C Tables 4.2.6.8 and 6.1.1.4'
Br Br -0.2901 2.4595 'International Tables Vol C Tables 4.2.6.8 and 6.1.1.4'

loop_
_geom_angle_atom_site_label_1
_geom_angle_atom_site_label_2
_geom_angle_atom_site_label_3
_geom_angle
C2 C1 S1 113.3(6)
C2 C1 Br1 127.0(6)
S1 C1 Br1 119.6(4)
C1 C2 O1 125.8(6)
C1 C2 C3 111.7(6)
O1 C2 C3 122.5(6)
C4 C3 O2 121.3(6)
C4 C3 C2 114.6(6)
O2 C3 C2 124.2(6)
C3 C4 C7 131.2(7)
C3 C4 S1 109.5(5)
C7 C4 S1 119.2(5)
C6 C5 O1 103.1(6)
C6 C5 H5A 111.1
O1 C5 H5A 111.1
C6 C5 H5B 111.1
O1 C5 H5B 111.1
H5A C5 H5B 109.1
O2 C6 C5 124.8(8)
O2 C6 H6A 106.1
C5 C6 H6A 106.1
O2 C6 H6B 106.1
C5 C6 H6B 106.1
H6A C6 H6B 106.3
C4 C7 C8 116.6(6)
C4 C7 H7A 108.1
C8 C7 H7A 108.1
C4 C7 H7B 108.1
C8 C7 H7B 108.1
H7A C7 H7B 107.3
C9 C8 C7 125.7(6)
C9 C8 S2 110.5(5)
C7 C8 S2 123.8(5)
O4 C9 C8 123.2(6)
O4 C9 C10 122.8(6)
C8 C9 C10 114.0(6)
C11 C10 O3 125.8(6)
C11 C10 C9 111.2(6)
O3 C10 C9 122.9(6)
C10 C11 S2 112.6(5)
C10 C11 Br2 125.4(5)
S2 C11 Br2 122.0(4)
C13 C12 O3 113.1(8)
C13 C12 H12A 109.0
O3 C12 H12A 109.0
C13 C12 H12B 109.0
O3 C12 H12B 109.0
H12A C12 H12B 107.8
C12 C13 O4 115.5(8)
C12 C13 H13A 108.4
O4 C13 H13A 108.4
C12 C13 H13B 108.4
O4 C13 H13B 108.4
H13A C13 H13B 107.5
C2 O1 C5 120.0(6)
C3 O2 C6 109.4(5)
C10 O3 C12 112.4(6)
C9 O4 C13 109.2(6)
C1 S1 C4 90.9(3)
C8 S2 C11 91.6(3)

loop_
_geom_bond_atom_site_label_1
_geom_bond_atom_site_label_2
_geom_bond_distance
Br1 C1 1.866(8)
Br2 C11 1.868(6)
C1 C2 1.309(10)
C1 S1 1.712(8)
C2 O1 1.368(8)
C2 C3 1.431(9)
C3 C4 1.331(10)
C3 O2 1.333(8)
C4 C7 1.484(9)
C4 S1 1.749(7)
C5 C6 1.507(13)
C5 O1 1.540(9)
C5 H5A 0.9700
C5 H5B 0.9700
C6 O2 1.459(10)
C6 H6A 0.9700
C6 H6B 0.9700
C7 C8 1.496(9)
C7 H7A 0.9700
C7 H7B 0.9700
C8 C9 1.357(9)
C8 S2 1.721(7)
C9 O4 1.356(8)
C9 C10 1.429(9)
C10 C11 1.345(9)
C10 O3 1.349(8)
C11 S2 1.721(7)
C12 C13 1.402(9)
C12 O3 1.403(10)
C12 H12A 0.9700
C12 H12B 0.9700
C13 O4 1.483(11)
C13 H13A 0.9700
C13 H13B 0.9700

loop_
_geom_torsion_atom_site_label_1
_geom_torsion_atom_site_label_2
_geom_torsion_atom_site_label_3
_geom_torsion_atom_site_label_4
_geom_torsion
S1 C1 C2 O1 179.7(5)
Br1 C1 C2 O1 2.4(11)
S1 C1 C2 C3 -0.9(8)
Br1 C1 C2 C3 -178.2(5)
C1 C2 C3 C4 0.8(9)
O1 C2 C3 C4 -179.9(6)
C1 C2 C3 O2 -179.6(6)
O1 C2 C3 O2 -0.3(10)
O2 C3 C4 C7 -3.9(12)
C2 C3 C4 C7 175.7(7)
O2 C3 C4 S1 -179.8(5)
C2 C3 C4 S1 -0.2(7)
O1 C5 C6 O2 47.7(11)
C3 C4 C7 C8 74.7(10)
S1 C4 C7 C8 -109.7(7)
C4 C7 C8 C9 -170.9(7)
C4 C7 C8 S2 10.9(10)
C7 C8 C9 O4 1.0(11)
S2 C8 C9 O4 179.5(5)
C7 C8 C9 C10 -177.1(6)
S2 C8 C9 C10 1.3(7)
O4 C9 C10 C11 179.4(6)
C8 C9 C10 C11 -2.4(8)
O4 C9 C10 O3 2.1(10)
C8 C9 C10 O3 -179.7(6)
O3 C10 C11 S2 179.6(5)
C9 C10 C11 S2 2.4(8)
O3 C10 C11 Br2 -0.9(10)
C9 C10 C11 Br2 -178.1(5)
O3 C12 C13 O4 -59.0(14)
C1 C2 O1 C5 -173.4(7)
C3 C2 O1 C5 7.4(10)
C6 C5 O1 C2 -26.5(10)
C4 C3 O2 C6 -165.0(7)
C2 C3 O2 C6 15.5(9)
C5 C6 O2 C3 -43.6(11)
C11 C10 O3 C12 166.3(8)
C9 C10 O3 C12 -16.8(10)
C13 C12 O3 C10 43.9(12)
C8 C9 O4 C13 168.9(8)
C10 C9 O4 C13 -13.1(10)
C12 C13 O4 C9 41.1(12)
C2 C1 S1 C4 0.7(6)
Br1 C1 S1 C4 178.2(5)
C3 C4 S1 C1 -0.3(6)
C7 C4 S1 C1 -176.8(6)
C9 C8 S2 C11 0.0(5)
C7 C8 S2 C11 178.5(6)
C10 C11 S2 C8 -1.4(6)
Br2 C11 S2 C8 179.0(4)
